data_2237585
loop_
_publ_author_name
'Tiritiris, Ioannis'

_publ_section_title
;
 <i>N</i>,<i>N</i>,<i>N</i>',<i>N</i>'-Tetramethyl-<i>N</i>''-[3-(trimethylazaniumyl)propyl]guanidinium
 bis(tetraphenylborate) acetone disolvate
;
_journal_coeditor_code ZL2531
_journal_issue 3
_journal_name_full 'Acta Crystallographica Section E'
_journal_page_first o337
_journal_page_last o338
_journal_paper_doi 10.1107/S1600536813003024
_journal_volume 69
_journal_year 2013
_chemical_formula_iupac 'C11 H28 N4 2+, 2C24 H20 B -, 2C3 H6 O'
_chemical_formula_moiety 'C11 H28 N4 2+, 2(C24 H20 B -), 2(C3 H6 O)'
_chemical_formula_sum 'C65 H80 B2 N4 O2'
_chemical_formula_weight 970.95
_chemical_melting_point 460
_chemical_name_systematic
;<i>N</i>,<i>N</i>,<i>N</i>',<i>N</i>'-Tetramethyl-<i>N</i>''-[3-(trimethylazaniumyl)propyl]guanidinium bis(tetraphenylborate) acetone
disolvate
;
_space_group_IT_number 14
_symmetry_cell_setting monoclinic
_symmetry_space_group_name_Hall '-P 2ybc'
_symmetry_space_group_name_H-M 'P 1 21/c 1'
_atom_sites_solution_hydrogens difmap
_atom_sites_solution_primary direct
_atom_sites_solution_secondary difmap
_audit_creation_method SHELXL97
_cell_angle_alpha 90.00
_cell_angle_beta 110.7630(10)
_cell_angle_gamma 90.00
_cell_formula_units_Z 4
_cell_length_a 19.8630(5)
_cell_length_b 18.3212(4)
_cell_length_c 16.5349(3)
_cell_measurement_reflns_used 13788
_cell_measurement_temperature 100(2)
_cell_measurement_theta_max 28.28
_cell_measurement_theta_min 0.41
_cell_volume 5626.5(2)
_computing_cell_refinement 'SCALEPACK (Otwinowski & Minor, 1997)'
_computing_data_collection 'COLLECT (Hooft, 2004)'
_computing_data_reduction 'SCALEPACK (Otwinowski & Minor, 1997)'
_computing_molecular_graphics 'DIAMOND (Brandenburg & Putz, 2005)'
_computing_publication_material 'SHELXL97 (Sheldrick, 2008)'
_computing_structure_refinement 'SHELXL97 (Sheldrick, 2008)'
_computing_structure_solution 'SHELXS97 (Sheldrick, 2008)'
_diffrn_ambient_temperature 100(2)
_diffrn_measured_fraction_theta_full 0.997
_diffrn_measured_fraction_theta_max 0.997
_diffrn_measurement_device_type 'Bruker--Nonius KappaCCD'
_diffrn_measurement_method '\f scans, and \w scans'
_diffrn_radiation_monochromator graphite
_diffrn_radiation_source 'sealed tube'
_diffrn_radiation_type MoK\a
_diffrn_radiation_wavelength 0.71073
_diffrn_reflns_av_R_equivalents 0.0303
_diffrn_reflns_av_sigmaI/netI 0.0455
_diffrn_reflns_limit_h_max 25
_diffrn_reflns_limit_h_min -26
_diffrn_reflns_limit_k_max 24
_diffrn_reflns_limit_k_min -24
_diffrn_reflns_limit_l_max 22
_diffrn_reflns_limit_l_min -22
_diffrn_reflns_number 25784
_diffrn_reflns_theta_full 28.28
_diffrn_reflns_theta_max 28.28
_diffrn_reflns_theta_min 1.10
_diffrn_standards_interval_count 0
_diffrn_standards_interval_time 0
_diffrn_standards_number 0
_exptl_absorpt_coefficient_mu 0.068
_exptl_absorpt_correction_type none
_exptl_crystal_colour colorless
_exptl_crystal_density_diffrn 1.146
_exptl_crystal_density_method 'not measured'
_exptl_crystal_description block
_exptl_crystal_F_000 2096
_exptl_crystal_size_max 0.23
_exptl_crystal_size_mid 0.16
_exptl_crystal_size_min 0.12
_refine_diff_density_max 0.309
_refine_diff_density_min -0.234
_refine_ls_extinction_coef 0.0030(4)
_refine_ls_extinction_expression Fc^*^=kFc[1+0.001xFc^2^\l^3^/sin(2\q)]^-1/4^
_refine_ls_extinction_method 'SHELXL97 (Sheldrick, 2008)'
_refine_ls_goodness_of_fit_ref 1.015
_refine_ls_hydrogen_treatment mixed
_refine_ls_matrix_type full
_refine_ls_number_parameters 674
_refine_ls_number_reflns 13908
_refine_ls_number_restraints 0
_refine_ls_restrained_S_all 1.015
_refine_ls_R_factor_all 0.0753
_refine_ls_R_factor_gt 0.0454
_refine_ls_shift/su_max 0.000
_refine_ls_shift/su_mean 0.000
_refine_ls_structure_factor_coef Fsqd
_refine_ls_weighting_details 'calc w=1/[\s^2^(Fo^2^)+(0.0447P)^2^+2.1681P] where P=(Fo^2^+2Fc^2^)/3'
_refine_ls_weighting_scheme calc
_refine_ls_wR_factor_gt 0.0991
_refine_ls_wR_factor_ref 0.1133
_reflns_number_gt 10017
_reflns_number_total 13908
_reflns_threshold_expression I>2\s(I)
_cod_data_source_file zl2531.cif
_cod_data_source_block I
_cod_original_sg_symbol_H-M 'P 21/c'
_cod_database_code 2237585
_cod_database_fobs_code 2237585

loop_
_symmetry_equiv_pos_as_xyz
x,y,z
-x,1/2+y,1/2-z
-x,-y,-z
x,1/2-y,1/2+z

loop_
_atom_site_type_symbol
_atom_site_label
_atom_site_fract_x
_atom_site_fract_y
_atom_site_fract_z
_atom_site_U_iso_or_equiv
_atom_site_adp_type
_atom_site_calc_flag
_atom_site_refinement_flags
_atom_site_occupancy
_atom_site_symmetry_multiplicity
N N1 0.17578(6) 0.65595(6) 0.32134(7) 0.0173(2) Uani d . 1 1
N N2 0.09127(6) 0.60442(6) 0.37204(7) 0.0180(2) Uani d . 1 1
N N3 0.20209(6) 0.54792(6) 0.39738(7) 0.0180(2) Uani d . 1 1
H H3 0.2306(9) 0.5369(9) 0.3700(10) 0.029(4) Uiso d . 1 1
N N4 0.35625(6) 0.38934(6) 0.63758(7) 0.0184(2) Uani d . 1 1
C C1 0.15612(7) 0.60282(7) 0.36344(8) 0.0160(3) Uani d . 1 1
C C2 0.12438(7) 0.69359(8) 0.24677(8) 0.0216(3) Uani d . 1 1
H H2A 0.0779 0.6683 0.2288 0.032 Uiso calc R 1 1
H H2B 0.1426 0.6936 0.1989 0.032 Uiso calc R 1 1
H H2C 0.1183 0.7440 0.2627 0.032 Uiso calc R 1 1
C C3 0.25152(7) 0.67090(8) 0.33660(9) 0.0218(3) Uani d . 1 1
H H3A 0.2810 0.6553 0.3952 0.033 Uiso calc R 1 1
H H3B 0.2581 0.7234 0.3305 0.033 Uiso calc R 1 1
H H3C 0.2663 0.6441 0.2944 0.033 Uiso calc R 1 1
C C4 0.05412(7) 0.67235(7) 0.37603(9) 0.0215(3) Uani d . 1 1
H H4A 0.0879 0.7132 0.3863 0.032 Uiso calc R 1 1
H H4B 0.0353 0.6696 0.4233 0.032 Uiso calc R 1 1
H H4C 0.0142 0.6798 0.3212 0.032 Uiso calc R 1 1
C C5 0.05098(7) 0.53799(8) 0.37313(9) 0.0220(3) Uani d . 1 1
H H5A 0.0730 0.4966 0.3543 0.033 Uiso calc R 1 1
H H5B 0.0010 0.5437 0.3339 0.033 Uiso calc R 1 1
H H5C 0.0519 0.5291 0.4320 0.033 Uiso calc R 1 1
C C6 0.20631(7) 0.50449(7) 0.47324(8) 0.0172(3) Uani d . 1 1
H H6A 0.1731 0.4624 0.4553 0.021 Uiso calc R 1 1
H H6B 0.1915 0.5346 0.5138 0.021 Uiso calc R 1 1
C C7 0.28311(7) 0.47731(7) 0.51828(8) 0.0173(3) Uani d . 1 1
H H7A 0.3005 0.4529 0.4760 0.021 Uiso calc R 1 1
H H7B 0.3154 0.5190 0.5438 0.021 Uiso calc R 1 1
C C8 0.28381(7) 0.42392(7) 0.58888(8) 0.0189(3) Uani d . 1 1
H H8A 0.2672 0.4498 0.6309 0.023 Uiso calc R 1 1
H H8B 0.2487 0.3846 0.5625 0.023 Uiso calc R 1 1
C C9 0.34691(8) 0.33815(9) 0.70388(9) 0.0296(3) Uani d . 1 1
H H9A 0.3114 0.3006 0.6748 0.044 Uiso calc R 1 1
H H9B 0.3301 0.3656 0.7440 0.044 Uiso calc R 1 1
H H9C 0.3931 0.3149 0.7361 0.044 Uiso calc R 1 1
C C10 0.38358(9) 0.34703(9) 0.57841(9) 0.0327(4) Uani d . 1 1
H H10A 0.4277 0.3211 0.6125 0.049 Uiso calc R 1 1
H H10B 0.3940 0.3805 0.5381 0.049 Uiso calc R 1 1
H H10C 0.3470 0.3117 0.5458 0.049 Uiso calc R 1 1
C C11 0.41050(7) 0.44586(8) 0.68342(9) 0.0269(3) Uani d . 1 1
H H11A 0.3920 0.4751 0.7206 0.040 Uiso calc R 1 1
H H11B 0.4198 0.4776 0.6409 0.040 Uiso calc R 1 1
H H11C 0.4554 0.4219 0.7189 0.040 Uiso calc R 1 1
B B1 0.56358(7) 0.28698(8) 0.40853(9) 0.0154(3) Uani d . 1 1
C C12 0.54091(7) 0.20041(7) 0.40905(7) 0.0154(2) Uani d . 1 1
C C13 0.57336(7) 0.14377(7) 0.37889(7) 0.0177(3) Uani d . 1 1
H H13 0.6108 0.1556 0.3579 0.021 Uiso calc R 1 1
C C14 0.55300(7) 0.07087(7) 0.37838(8) 0.0211(3) Uani d . 1 1
H H14 0.5767 0.0343 0.3577 0.025 Uiso calc R 1 1
C C15 0.49840(8) 0.05170(8) 0.40795(8) 0.0237(3) Uani d . 1 1
H H15 0.4849 0.0020 0.4087 0.028 Uiso calc R 1 1
C C16 0.46369(7) 0.10602(8) 0.43636(8) 0.0219(3) Uani d . 1 1
H H16 0.4255 0.0938 0.4558 0.026 Uiso calc R 1 1
C C17 0.48465(7) 0.17872(7) 0.43652(8) 0.0187(3) Uani d . 1 1
H H17 0.4598 0.2151 0.4560 0.022 Uiso calc R 1 1
C C18 0.56509(6) 0.33145(7) 0.49559(8) 0.0156(2) Uani d . 1 1
C C19 0.56606(7) 0.40807(7) 0.49564(8) 0.0202(3) Uani d . 1 1
H H19 0.5604 0.4325 0.4429 0.024 Uiso calc R 1 1
C C20 0.57492(7) 0.45017(8) 0.56874(9) 0.0231(3) Uani d . 1 1
H H20 0.5756 0.5019 0.5653 0.028 Uiso calc R 1 1
C C21 0.58272(7) 0.41651(8) 0.64645(9) 0.0230(3) Uani d . 1 1
H H21 0.5887 0.4446 0.6968 0.028 Uiso calc R 1 1
C C22 0.58167(7) 0.34116(8) 0.64932(8) 0.0228(3) Uani d . 1 1
H H22 0.5868 0.3173 0.7022 0.027 Uiso calc R 1 1
C C23 0.57314(7) 0.29968(7) 0.57563(8) 0.0188(3) Uani d . 1 1
H H23 0.5728 0.2480 0.5798 0.023 Uiso calc R 1 1
C C24 0.64650(7) 0.29383(7) 0.40887(8) 0.0167(3) Uani d . 1 1
C C25 0.70171(7) 0.24886(8) 0.46238(8) 0.0208(3) Uani d . 1 1
H H25 0.6900 0.2133 0.4971 0.025 Uiso calc R 1 1
C C26 0.77284(7) 0.25417(8) 0.46677(9) 0.0255(3) Uani d . 1 1
H H26 0.8083 0.2224 0.5037 0.031 Uiso calc R 1 1
C C27 0.79208(8) 0.30560(9) 0.41747(9) 0.0288(3) Uani d . 1 1
H H27 0.8403 0.3088 0.4194 0.035 Uiso calc R 1 1
C C28 0.73966(8) 0.35227(9) 0.36533(9) 0.0269(3) Uani d . 1 1
H H28 0.7521 0.3884 0.3319 0.032 Uiso calc R 1 1
C C29 0.66869(7) 0.34620(8) 0.36189(8) 0.0211(3) Uani d . 1 1
H H29 0.6338 0.3791 0.3261 0.025 Uiso calc R 1 1
C C30 0.50346(7) 0.32212(7) 0.32071(8) 0.0165(3) Uani d . 1 1
C C31 0.50802(7) 0.31281(7) 0.23840(8) 0.0201(3) Uani d . 1 1
H H31 0.5489 0.2885 0.2343 0.024 Uiso calc R 1 1
C C32 0.45556(8) 0.33743(8) 0.16284(8) 0.0241(3) Uani d . 1 1
H H32 0.4612 0.3299 0.1087 0.029 Uiso calc R 1 1
C C33 0.39510(8) 0.37287(8) 0.16626(9) 0.0247(3) Uani d . 1 1
H H33 0.3588 0.3896 0.1148 0.030 Uiso calc R 1 1
C C34 0.38843(7) 0.38355(8) 0.24620(9) 0.0242(3) Uani d . 1 1
H H34 0.3475 0.4081 0.2497 0.029 Uiso calc R 1 1
C C35 0.44161(7) 0.35837(7) 0.32122(8) 0.0198(3) Uani d . 1 1
H H35 0.4356 0.3661 0.3751 0.024 Uiso calc R 1 1
B B2 0.08764(8) 0.27647(8) 0.42323(9) 0.0149(3) Uani d . 1 1
C C36 0.02556(7) 0.32161(7) 0.34595(8) 0.0152(2) Uani d . 1 1
C C37 -0.03449(7) 0.35343(7) 0.35830(8) 0.0187(3) Uani d . 1 1
H H37 -0.0376 0.3514 0.4143 0.022 Uiso calc R 1 1
C C38 -0.08963(7) 0.38772(7) 0.29243(9) 0.0242(3) Uani d . 1 1
H H38 -0.1290 0.4087 0.3040 0.029 Uiso calc R 1 1
C C39 -0.08706(8) 0.39127(8) 0.20972(9) 0.0275(3) Uani d . 1 1
H H39 -0.1240 0.4153 0.1645 0.033 Uiso calc R 1 1
C C40 -0.02972(8) 0.35927(8) 0.19430(9) 0.0256(3) Uani d . 1 1
H H40 -0.0276 0.3607 0.1378 0.031 Uiso calc R 1 1
C C41 0.02485(7) 0.32498(7) 0.26076(8) 0.0195(3) Uani d . 1 1
H H41 0.0632 0.3029 0.2481 0.023 Uiso calc R 1 1
C C42 0.16525(7) 0.27497(7) 0.40739(7) 0.0165(3) Uani d . 1 1
C C43 0.18861(7) 0.33241(7) 0.36759(8) 0.0187(3) Uani d . 1 1
H H43 0.1589 0.3744 0.3499 0.022 Uiso calc R 1 1
C C44 0.25350(7) 0.33058(8) 0.35282(8) 0.0219(3) Uani d . 1 1
H H44 0.2670 0.3708 0.3256 0.026 Uiso calc R 1 1
C C45 0.29839(7) 0.27037(8) 0.37758(8) 0.0235(3) Uani d . 1 1
H H45 0.3417 0.2680 0.3656 0.028 Uiso calc R 1 1
C C46 0.27873(7) 0.21369(8) 0.42028(9) 0.0245(3) Uani d . 1 1
H H46 0.3095 0.1726 0.4394 0.029 Uiso calc R 1 1
C C47 0.21397(7) 0.21661(8) 0.43538(8) 0.0215(3) Uani d . 1 1
H H47 0.2023 0.1775 0.4658 0.026 Uiso calc R 1 1
C C48 0.10502(6) 0.31329(7) 0.51928(8) 0.0149(2) Uani d . 1 1
C C49 0.13811(7) 0.27347(8) 0.59563(8) 0.0207(3) Uani d . 1 1
H H49 0.1463 0.2228 0.5913 0.025 Uiso calc R 1 1
C C50 0.15947(7) 0.30496(8) 0.67742(8) 0.0244(3) Uani d . 1 1
H H50 0.1812 0.2757 0.7273 0.029 Uiso calc R 1 1
C C51 0.14920(7) 0.37886(8) 0.68645(8) 0.0246(3) Uani d . 1 1
H H51 0.1645 0.4008 0.7421 0.030 Uiso calc R 1 1
C C52 0.11626(7) 0.42011(8) 0.61288(9) 0.0218(3) Uani d . 1 1
H H52 0.1086 0.4709 0.6178 0.026 Uiso calc R 1 1
C C53 0.09428(7) 0.38738(7) 0.53158(8) 0.0166(3) Uani d . 1 1
H H53 0.0709 0.4167 0.4822 0.020 Uiso calc R 1 1
C C54 0.05455(7) 0.19386(7) 0.41917(7) 0.0154(2) Uani d . 1 1
C C55 0.00955(7) 0.17420(7) 0.46455(8) 0.0205(3) Uani d . 1 1
H H55 0.0006 0.2090 0.5021 0.025 Uiso calc R 1 1
C C56 -0.02262(8) 0.10575(8) 0.45674(9) 0.0261(3) Uani d . 1 1
H H56 -0.0531 0.0949 0.4883 0.031 Uiso calc R 1 1
C C57 -0.01037(8) 0.05343(8) 0.40317(9) 0.0290(3) Uani d . 1 1
H H57 -0.0317 0.0065 0.3983 0.035 Uiso calc R 1 1
C C58 0.03344(8) 0.07060(8) 0.35682(9) 0.0257(3) Uani d . 1 1
H H58 0.0423 0.0353 0.3197 0.031 Uiso calc R 1 1
C C59 0.06449(7) 0.13953(7) 0.36446(8) 0.0195(3) Uani d . 1 1
H H59 0.0937 0.1503 0.3312 0.023 Uiso calc R 1 1
O O1 0.23007(7) -0.00483(6) 0.74263(7) 0.0386(3) Uani d . 1 1
C C60 0.21438(8) -0.00046(9) 0.66531(10) 0.0293(3) Uani d . 1 1
C C61 0.17938(11) 0.06610(11) 0.61653(13) 0.0542(5) Uani d . 1 1
H H61A 0.2148 0.0942 0.6007 0.081 Uiso calc R 1 1
H H61B 0.1606 0.0961 0.6528 0.081 Uiso calc R 1 1
H H61C 0.1397 0.0517 0.5640 0.081 Uiso calc R 1 1
C C62 0.23176(13) -0.06106(12) 0.61583(13) 0.0585(6) Uani d . 1 1
H H62A 0.1895 -0.0720 0.5645 0.088 Uiso calc R 1 1
H H62B 0.2454 -0.1046 0.6525 0.088 Uiso calc R 1 1
H H62C 0.2718 -0.0464 0.5979 0.088 Uiso calc R 1 1
O O2 0.69897(6) -0.00149(7) 0.71163(7) 0.0386(3) Uani d . 1 1
C C63 0.68968(8) 0.03359(8) 0.64648(9) 0.0259(3) Uani d . 1 1
C C64 0.64764(10) 0.10294(9) 0.62856(10) 0.0374(4) Uani d . 1 1
H H64A 0.6209 0.1073 0.6681 0.056 Uiso calc R 1 1
H H64B 0.6137 0.1027 0.5687 0.056 Uiso calc R 1 1
H H64C 0.6806 0.1444 0.6371 0.056 Uiso calc R 1 1
C C65 0.71994(9) 0.00907(11) 0.58003(11) 0.0425(4) Uani d . 1 1
H H65A 0.7513 -0.0332 0.6020 0.064 Uiso calc R 1 1
H H65B 0.7478 0.0489 0.5677 0.064 Uiso calc R 1 1
H H65C 0.6805 -0.0045 0.5269 0.064 Uiso calc R 1 1

loop_
_atom_site_aniso_label
_atom_site_aniso_U_11
_atom_site_aniso_U_22
_atom_site_aniso_U_33
_atom_site_aniso_U_12
_atom_site_aniso_U_13
_atom_site_aniso_U_23
N1 0.0148(5) 0.0175(5) 0.0178(5) -0.0002(4) 0.0033(4) 0.0029(4)
N2 0.0163(5) 0.0171(5) 0.0203(5) 0.0025(4) 0.0060(4) 0.0039(4)
N3 0.0178(5) 0.0200(6) 0.0175(5) 0.0054(4) 0.0079(4) 0.0049(4)
N4 0.0159(5) 0.0216(6) 0.0144(5) 0.0030(4) 0.0013(4) 0.0013(4)
C1 0.0156(6) 0.0169(6) 0.0134(5) 0.0009(5) 0.0026(5) 0.0004(5)
C2 0.0220(7) 0.0214(7) 0.0187(6) 0.0021(5) 0.0039(5) 0.0068(5)
C3 0.0176(6) 0.0220(7) 0.0245(7) -0.0035(5) 0.0060(5) 0.0005(5)
C4 0.0200(6) 0.0210(7) 0.0241(7) 0.0058(5) 0.0084(5) 0.0033(5)
C5 0.0166(6) 0.0224(7) 0.0259(7) 0.0005(5) 0.0060(5) 0.0067(6)
C6 0.0158(6) 0.0189(6) 0.0162(6) 0.0030(5) 0.0049(5) 0.0039(5)
C7 0.0142(6) 0.0182(6) 0.0176(6) 0.0010(5) 0.0031(5) 0.0019(5)
C8 0.0126(6) 0.0219(7) 0.0187(6) 0.0018(5) 0.0013(5) 0.0034(5)
C9 0.0273(7) 0.0311(8) 0.0264(7) 0.0046(6) 0.0047(6) 0.0139(6)
C10 0.0358(8) 0.0373(9) 0.0206(7) 0.0198(7) 0.0048(6) -0.0005(6)
C11 0.0183(7) 0.0327(8) 0.0223(7) -0.0036(6) -0.0019(5) -0.0015(6)
B1 0.0161(7) 0.0149(7) 0.0154(6) -0.0006(5) 0.0057(5) 0.0012(5)
C12 0.0160(6) 0.0172(6) 0.0099(5) -0.0009(5) 0.0008(5) 0.0009(5)
C13 0.0194(6) 0.0204(6) 0.0112(5) -0.0004(5) 0.0027(5) 0.0003(5)
C14 0.0269(7) 0.0179(7) 0.0140(6) 0.0008(5) 0.0016(5) -0.0011(5)
C15 0.0310(7) 0.0181(7) 0.0154(6) -0.0083(6) -0.0001(5) 0.0012(5)
C16 0.0214(7) 0.0251(7) 0.0167(6) -0.0077(5) 0.0037(5) 0.0015(5)
C17 0.0172(6) 0.0219(7) 0.0148(6) -0.0009(5) 0.0029(5) -0.0001(5)
C18 0.0113(6) 0.0184(6) 0.0170(6) -0.0016(5) 0.0049(5) -0.0012(5)
C19 0.0207(6) 0.0200(7) 0.0187(6) -0.0006(5) 0.0055(5) 0.0016(5)
C20 0.0217(7) 0.0172(7) 0.0288(7) -0.0005(5) 0.0069(6) -0.0048(6)
C21 0.0194(7) 0.0288(8) 0.0227(7) -0.0042(6) 0.0098(5) -0.0100(6)
C22 0.0244(7) 0.0291(8) 0.0168(6) -0.0071(6) 0.0096(5) -0.0022(5)
C23 0.0186(6) 0.0194(6) 0.0186(6) -0.0038(5) 0.0069(5) -0.0008(5)
C24 0.0186(6) 0.0175(6) 0.0149(6) -0.0026(5) 0.0069(5) -0.0049(5)
C25 0.0193(6) 0.0229(7) 0.0191(6) -0.0028(5) 0.0053(5) -0.0023(5)
C26 0.0197(7) 0.0281(8) 0.0250(7) 0.0009(6) 0.0033(6) -0.0053(6)
C27 0.0189(7) 0.0392(9) 0.0302(8) -0.0065(6) 0.0112(6) -0.0094(7)
C28 0.0272(7) 0.0311(8) 0.0265(7) -0.0087(6) 0.0145(6) -0.0023(6)
C29 0.0221(7) 0.0208(7) 0.0214(6) -0.0017(5) 0.0087(5) -0.0013(5)
C30 0.0191(6) 0.0134(6) 0.0166(6) -0.0032(5) 0.0059(5) 0.0002(5)
C31 0.0231(7) 0.0188(7) 0.0196(6) 0.0020(5) 0.0088(5) -0.0001(5)
C32 0.0329(8) 0.0242(7) 0.0156(6) -0.0009(6) 0.0092(6) 0.0007(5)
C33 0.0249(7) 0.0255(7) 0.0190(6) 0.0002(6) 0.0021(5) 0.0066(6)
C34 0.0186(7) 0.0276(8) 0.0260(7) 0.0024(6) 0.0076(6) 0.0040(6)
C35 0.0196(6) 0.0230(7) 0.0177(6) -0.0019(5) 0.0078(5) 0.0011(5)
B2 0.0176(7) 0.0137(6) 0.0136(6) -0.0001(5) 0.0061(5) 0.0001(5)
C36 0.0177(6) 0.0114(6) 0.0153(6) -0.0029(5) 0.0044(5) -0.0006(5)
C37 0.0183(6) 0.0174(6) 0.0190(6) -0.0030(5) 0.0048(5) -0.0020(5)
C38 0.0176(6) 0.0172(7) 0.0329(7) -0.0010(5) 0.0030(6) -0.0039(6)
C39 0.0243(7) 0.0202(7) 0.0270(7) -0.0011(6) -0.0046(6) 0.0067(6)
C40 0.0302(8) 0.0260(7) 0.0158(6) -0.0061(6) 0.0021(6) 0.0045(5)
C41 0.0223(7) 0.0182(6) 0.0171(6) -0.0023(5) 0.0060(5) -0.0003(5)
C42 0.0176(6) 0.0194(6) 0.0110(5) -0.0013(5) 0.0034(5) -0.0033(5)
C43 0.0209(6) 0.0184(6) 0.0167(6) -0.0024(5) 0.0066(5) -0.0039(5)
C44 0.0231(7) 0.0256(7) 0.0183(6) -0.0079(6) 0.0089(5) -0.0033(5)
C45 0.0159(6) 0.0360(8) 0.0188(6) -0.0032(6) 0.0063(5) -0.0045(6)
C46 0.0179(7) 0.0290(8) 0.0239(7) 0.0048(6) 0.0039(5) 0.0003(6)
C47 0.0197(6) 0.0253(7) 0.0188(6) 0.0004(5) 0.0059(5) 0.0025(5)
C48 0.0136(6) 0.0165(6) 0.0150(6) -0.0025(5) 0.0057(5) 0.0003(5)
C49 0.0216(6) 0.0194(7) 0.0186(6) -0.0011(5) 0.0041(5) 0.0023(5)
C50 0.0233(7) 0.0332(8) 0.0144(6) -0.0061(6) 0.0039(5) 0.0039(6)
C51 0.0232(7) 0.0365(8) 0.0162(6) -0.0118(6) 0.0097(5) -0.0087(6)
C52 0.0213(7) 0.0217(7) 0.0255(7) -0.0057(5) 0.0123(6) -0.0086(5)
C53 0.0153(6) 0.0174(6) 0.0177(6) -0.0022(5) 0.0065(5) -0.0004(5)
C54 0.0173(6) 0.0152(6) 0.0118(5) 0.0012(5) 0.0026(5) 0.0011(5)
C55 0.0244(7) 0.0209(7) 0.0152(6) -0.0032(5) 0.0058(5) -0.0008(5)
C56 0.0317(8) 0.0277(8) 0.0184(6) -0.0112(6) 0.0081(6) 0.0029(6)
C57 0.0395(9) 0.0177(7) 0.0232(7) -0.0089(6) 0.0029(6) 0.0020(6)
C58 0.0338(8) 0.0166(7) 0.0212(7) 0.0025(6) 0.0031(6) -0.0018(5)
C59 0.0219(7) 0.0188(7) 0.0163(6) 0.0026(5) 0.0050(5) 0.0000(5)
O1 0.0546(7) 0.0352(7) 0.0290(6) 0.0035(6) 0.0184(5) 0.0070(5)
C60 0.0272(8) 0.0311(8) 0.0306(8) -0.0071(6) 0.0117(6) 0.0056(6)
C61 0.0546(12) 0.0446(11) 0.0506(11) -0.0038(9) 0.0031(9) 0.0232(9)
C62 0.0759(15) 0.0629(14) 0.0487(11) 0.0020(12) 0.0367(11) -0.0056(10)
O2 0.0477(7) 0.0387(7) 0.0286(6) 0.0024(5) 0.0125(5) 0.0134(5)
C63 0.0231(7) 0.0303(8) 0.0204(7) -0.0076(6) 0.0027(6) 0.0012(6)
C64 0.0495(10) 0.0333(9) 0.0229(7) 0.0029(8) 0.0047(7) 0.0037(6)
C65 0.0362(9) 0.0604(12) 0.0316(8) -0.0019(8) 0.0129(7) -0.0047(8)

loop_
_atom_type_symbol
_atom_type_description
_atom_type_scat_dispersion_real
_atom_type_scat_dispersion_imag
_atom_type_scat_source
C C 0.0033 0.0016 'International Tables Vol C Tables 4.2.6.8 and 6.1.1.4'
H H 0.0000 0.0000 'International Tables Vol C Tables 4.2.6.8 and 6.1.1.4'
B B 0.0013 0.0007 'International Tables Vol C Tables 4.2.6.8 and 6.1.1.4'
N N 0.0061 0.0033 'International Tables Vol C Tables 4.2.6.8 and 6.1.1.4'
O O 0.0106 0.0060 'International Tables Vol C Tables 4.2.6.8 and 6.1.1.4'

loop_
_geom_angle_atom_site_label_1
_geom_angle_atom_site_label_2
_geom_angle_atom_site_label_3
_geom_angle
C1 N1 C3 121.42(11)
C1 N1 C2 122.51(11)
C3 N1 C2 115.15(10)
C1 N2 C4 122.78(11)
C1 N2 C5 122.18(11)
C4 N2 C5 114.95(10)
C1 N3 C6 126.20(11)
C1 N3 H3 115.5(11)
C6 N3 H3 118.2(11)
C11 N4 C10 109.15(11)
C11 N4 C9 108.42(10)
C10 N4 C9 108.75(12)
C11 N4 C8 110.98(11)
C10 N4 C8 111.47(10)
C9 N4 C8 107.99(10)
N1 C1 N3 118.96(11)
N1 C1 N2 120.53(11)
N3 C1 N2 120.51(12)
N1 C2 H2A 109.5
N1 C2 H2B 109.5
H2A C2 H2B 109.5
N1 C2 H2C 109.5
H2A C2 H2C 109.5
H2B C2 H2C 109.5
N1 C3 H3A 109.5
N1 C3 H3B 109.5
H3A C3 H3B 109.5
N1 C3 H3C 109.5
H3A C3 H3C 109.5
H3B C3 H3C 109.5
N2 C4 H4A 109.5
N2 C4 H4B 109.5
H4A C4 H4B 109.5
N2 C4 H4C 109.5
H4A C4 H4C 109.5
H4B C4 H4C 109.5
N2 C5 H5A 109.5
N2 C5 H5B 109.5
H5A C5 H5B 109.5
N2 C5 H5C 109.5
H5A C5 H5C 109.5
H5B C5 H5C 109.5
N3 C6 C7 109.86(10)
N3 C6 H6A 109.7
C7 C6 H6A 109.7
N3 C6 H6B 109.7
C7 C6 H6B 109.7
H6A C6 H6B 108.2
C8 C7 C6 108.70(10)
C8 C7 H7A 109.9
C6 C7 H7A 109.9
C8 C7 H7B 109.9
C6 C7 H7B 110.0
H7A C7 H7B 108.3
N4 C8 C7 115.19(10)
N4 C8 H8A 108.5
C7 C8 H8A 108.5
N4 C8 H8B 108.5
C7 C8 H8B 108.5
H8A C8 H8B 107.5
N4 C9 H9A 109.5
N4 C9 H9B 109.5
H9A C9 H9B 109.5
N4 C9 H9C 109.5
H9A C9 H9C 109.5
H9B C9 H9C 109.5
N4 C10 H10A 109.5
N4 C10 H10B 109.5
H10A C10 H10B 109.5
N4 C10 H10C 109.5
H10A C10 H10C 109.5
H10B C10 H10C 109.5
N4 C11 H11A 109.5
N4 C11 H11B 109.5
H11A C11 H11B 109.5
N4 C11 H11C 109.5
H11A C11 H11C 109.5
H11B C11 H11C 109.5
C18 B1 C30 111.11(10)
C18 B1 C12 113.08(10)
C30 B1 C12 105.44(10)
C18 B1 C24 104.53(10)
C30 B1 C24 112.57(10)
C12 B1 C24 110.30(10)
C13 C12 C17 115.10(12)
C13 C12 B1 123.28(11)
C17 C12 B1 121.56(11)
C14 C13 C12 122.80(12)
C14 C13 H13 118.6
C12 C13 H13 118.6
C15 C14 C13 120.18(13)
C15 C14 H14 119.9
C13 C14 H14 119.9
C14 C15 C16 118.98(13)
C14 C15 H15 120.5
C16 C15 H15 120.5
C15 C16 C17 120.19(13)
C15 C16 H16 119.9
C17 C16 H16 119.9
C16 C17 C12 122.71(13)
C16 C17 H17 118.6
C12 C17 H17 118.6
C23 C18 C19 114.69(12)
C23 C18 B1 125.51(11)
C19 C18 B1 119.45(11)
C20 C19 C18 123.52(12)
C20 C19 H19 118.2
C18 C19 H19 118.2
C21 C20 C19 119.85(13)
C21 C20 H20 120.1
C19 C20 H20 120.1
C22 C21 C20 118.63(12)
C22 C21 H21 120.7
C20 C21 H21 120.7
C21 C22 C23 120.87(13)
C21 C22 H22 119.6
C23 C22 H22 119.6
C22 C23 C18 122.43(13)
C22 C23 H23 118.8
C18 C23 H23 118.8
C29 C24 C25 114.95(12)
C29 C24 B1 124.08(11)
C25 C24 B1 120.85(11)
C26 C25 C24 122.87(13)
C26 C25 H25 118.6
C24 C25 H25 118.6
C27 C26 C25 120.22(13)
C27 C26 H26 119.9
C25 C26 H26 119.9
C26 C27 C28 118.85(13)
C26 C27 H27 120.6
C28 C27 H27 120.6
C27 C28 C29 120.09(14)
C27 C28 H28 120.0
C29 C28 H28 120.0
C28 C29 C24 122.98(13)
C28 C29 H29 118.5
C24 C29 H29 118.5
C35 C30 C31 114.92(11)
C35 C30 B1 122.90(11)
C31 C30 B1 122.00(11)
C32 C31 C30 123.11(13)
C32 C31 H31 118.4
C30 C31 H31 118.4
C33 C32 C31 120.08(12)
C33 C32 H32 120.0
C31 C32 H32 120.0
C32 C33 C34 118.83(12)
C32 C33 H33 120.6
C34 C33 H33 120.6
C33 C34 C35 120.22(13)
C33 C34 H34 119.9
C35 C34 H34 119.9
C34 C35 C30 122.85(12)
C34 C35 H35 118.6
C30 C35 H35 118.6
C54 B2 C48 111.18(10)
C54 B2 C36 104.60(10)
C48 B2 C36 112.69(10)
C54 B2 C42 111.13(10)
C48 B2 C42 105.75(10)
C36 B2 C42 111.63(10)
C41 C36 C37 114.83(11)
C41 C36 B2 122.53(11)
C37 C36 B2 122.35(11)
C38 C37 C36 123.12(12)
C38 C37 H37 118.4
C36 C37 H37 118.4
C39 C38 C37 119.94(13)
C39 C38 H38 120.0
C37 C38 H38 120.0
C40 C39 C38 118.82(12)
C40 C39 H39 120.6
C38 C39 H39 120.6
C39 C40 C41 120.55(13)
C39 C40 H40 119.7
C41 C40 H40 119.7
C40 C41 C36 122.70(13)
C40 C41 H41 118.7
C36 C41 H41 118.7
C43 C42 C47 114.90(12)
C43 C42 B2 122.91(11)
C47 C42 B2 122.16(11)
C44 C43 C42 122.91(13)
C44 C43 H43 118.5
C42 C43 H43 118.5
C45 C44 C43 120.34(13)
C45 C44 H44 119.8
C43 C44 H44 119.8
C44 C45 C46 118.58(12)
C44 C45 H45 120.7
C46 C45 H45 120.7
C45 C46 C47 120.39(13)
C45 C46 H46 119.8
C47 C46 H46 119.8
C46 C47 C42 122.74(13)
C46 C47 H47 118.6
C42 C47 H47 118.6
C53 C48 C49 114.85(11)
C53 C48 B2 123.16(11)
C49 C48 B2 121.75(11)
C50 C49 C48 122.89(13)
C50 C49 H49 118.6
C48 C49 H49 118.6
C51 C50 C49 120.29(13)
C51 C50 H50 119.9
C49 C50 H50 119.9
C52 C51 C50 118.75(12)
C52 C51 H51 120.6
C50 C51 H51 120.6
C51 C52 C53 120.12(13)
C51 C52 H52 119.9
C53 C52 H52 119.9
C52 C53 C48 123.08(12)
C52 C53 H53 118.5
C48 C53 H53 118.5
C55 C54 C59 115.10(12)
C55 C54 B2 122.45(11)
C59 C54 B2 122.25(11)
C56 C55 C54 122.69(13)
C56 C55 H55 118.7
C54 C55 H55 118.7
C57 C56 C55 120.27(13)
C57 C56 H56 119.9
C55 C56 H56 119.9
C56 C57 C58 118.98(13)
C56 C57 H57 120.5
C58 C57 H57 120.5
C57 C58 C59 120.10(13)
C57 C58 H58 120.0
C59 C58 H58 120.0
C58 C59 C54 122.84(13)
C58 C59 H59 118.6
C54 C59 H59 118.6
O1 C60 C62 120.61(16)
O1 C60 C61 121.55(16)
C62 C60 C61 117.81(16)
C60 C61 H61A 109.5
C60 C61 H61B 109.5
H61A C61 H61B 109.5
C60 C61 H61C 109.5
H61A C61 H61C 109.5
H61B C61 H61C 109.5
C60 C62 H62A 109.5
C60 C62 H62B 109.5
H62A C62 H62B 109.5
C60 C62 H62C 109.5
H62A C62 H62C 109.5
H62B C62 H62C 109.5
O2 C63 C64 121.79(14)
O2 C63 C65 121.31(15)
C64 C63 C65 116.89(14)
C63 C64 H64A 109.5
C63 C64 H64B 109.5
H64A C64 H64B 109.5
C63 C64 H64C 109.5
H64A C64 H64C 109.5
H64B C64 H64C 109.5
C63 C65 H65A 109.5
C63 C65 H65B 109.5
H65A C65 H65B 109.5
C63 C65 H65C 109.5
H65A C65 H65C 109.5
H65B C65 H65C 109.5

loop_
_geom_bond_atom_site_label_1
_geom_bond_atom_site_label_2
_geom_bond_distance
N1 C1 1.3331(16)
N1 C3 1.4604(16)
N1 C2 1.4649(16)
N2 C1 1.3454(16)
N2 C4 1.4601(16)
N2 C5 1.4603(17)
N3 C1 1.3407(16)
N3 C6 1.4626(16)
N3 H3 0.87(2)
N4 C11 1.4930(17)
N4 C10 1.4932(18)
N4 C9 1.5033(17)
N4 C8 1.5161(16)
C2 H2A 0.9800
C2 H2B 0.9800
C2 H2C 0.9800
C3 H3A 0.9800
C3 H3B 0.9800
C3 H3C 0.9800
C4 H4A 0.9800
C4 H4B 0.9800
C4 H4C 0.9800
C5 H5A 0.9800
C5 H5B 0.9800
C5 H5C 0.9800
C6 C7 1.5245(17)
C6 H6A 0.9900
C6 H6B 0.9900
C7 C8 1.5193(18)
C7 H7A 0.9900
C7 H7B 0.9900
C8 H8A 0.9900
C8 H8B 0.9900
C9 H9A 0.9800
C9 H9B 0.9800
C9 H9C 0.9800
C10 H10A 0.9800
C10 H10B 0.9800
C10 H10C 0.9800
C11 H11A 0.9800
C11 H11B 0.9800
C11 H11C 0.9800
B1 C18 1.6451(18)
B1 C30 1.6491(18)
B1 C12 1.6496(19)
B1 C24 1.6499(18)
C12 C13 1.4030(18)
C12 C17 1.4047(18)
C13 C14 1.3947(18)
C13 H13 0.9500
C14 C15 1.384(2)
C14 H14 0.9500
C15 C16 1.384(2)
C15 H15 0.9500
C16 C17 1.3953(19)
C16 H16 0.9500
C17 H17 0.9500
C18 C23 1.4020(17)
C18 C19 1.4039(18)
C19 C20 1.3913(19)
C19 H19 0.9500
C20 C21 1.384(2)
C20 H20 0.9500
C21 C22 1.382(2)
C21 H21 0.9500
C22 C23 1.3946(18)
C22 H22 0.9500
C23 H23 0.9500
C24 C29 1.4005(18)
C24 C25 1.4058(18)
C25 C26 1.3923(19)
C25 H25 0.9500
C26 C27 1.385(2)
C26 H26 0.9500
C27 C28 1.386(2)
C27 H27 0.9500
C28 C29 1.3950(19)
C28 H28 0.9500
C29 H29 0.9500
C30 C35 1.3992(18)
C30 C31 1.4062(17)
C31 C32 1.3882(19)
C31 H31 0.9500
C32 C33 1.384(2)
C32 H32 0.9500
C33 C34 1.3882(19)
C33 H33 0.9500
C34 C35 1.3922(18)
C34 H34 0.9500
C35 H35 0.9500
B2 C54 1.6421(19)
B2 C48 1.6456(18)
B2 C36 1.6493(18)
B2 C42 1.6529(19)
C36 C41 1.4050(17)
C36 C37 1.4061(18)
C37 C38 1.3909(18)
C37 H37 0.9500
C38 C39 1.388(2)
C38 H38 0.9500
C39 C40 1.383(2)
C39 H39 0.9500
C40 C41 1.3902(19)
C40 H40 0.9500
C41 H41 0.9500
C42 C43 1.4044(18)
C42 C47 1.4059(18)
C43 C44 1.3948(18)
C43 H43 0.9500
C44 C45 1.386(2)
C44 H44 0.9500
C45 C46 1.388(2)
C45 H45 0.9500
C46 C47 1.3954(19)
C46 H46 0.9500
C47 H47 0.9500
C48 C53 1.4000(18)
C48 C49 1.4034(17)
C49 C50 1.3911(18)
C49 H49 0.9500
C50 C51 1.385(2)
C50 H50 0.9500
C51 C52 1.384(2)
C51 H51 0.9500
C52 C53 1.3932(18)
C52 H52 0.9500
C53 H53 0.9500
C54 C55 1.4025(18)
C54 C59 1.4052(18)
C55 C56 1.3926(19)
C55 H55 0.9500
C56 C57 1.384(2)
C56 H56 0.9500
C57 C58 1.384(2)
C57 H57 0.9500
C58 C59 1.3914(19)
C58 H58 0.9500
C59 H59 0.9500
O1 C60 1.2065(18)
C60 C62 1.490(3)
C60 C61 1.491(2)
C61 H61A 0.9800
C61 H61B 0.9800
C61 H61C 0.9800
C62 H62A 0.9800
C62 H62B 0.9800
C62 H62C 0.9800
O2 C63 1.2109(17)
C63 C64 1.491(2)
C63 C65 1.496(2)
C64 H64A 0.9800
C64 H64B 0.9800
C64 H64C 0.9800
C65 H65A 0.9800
C65 H65B 0.9800
C65 H65C 0.9800

loop_
_geom_hbond_atom_site_label_D
_geom_hbond_atom_site_label_H
_geom_hbond_atom_site_label_A
_geom_hbond_site_symmetry_A
_geom_hbond_distance_DH
_geom_hbond_distance_HA
_geom_hbond_distance_DA
_geom_hbond_angle_DHA
_geom_hbond_publ_flag
N3 H3 O1 4_554 0.87(2) 2.18(2) 2.914(2) 142(2) y
C11 H11A O2 2_656 0.98 2.48 3.368(2) 151 y
C10 H10C Cg1 1 0.98 2.82 3.6930(10) 150 y
C8 H8B Cg2 1 0.99 2.82 3.510(2) 127 y
C3 H3A Cg3 3_666 0.98 2.79 3.3590(10) 118 y
C2 H2C Cg4 2_555 0.98 2.61 3.4530(10) 144 y
C2 H2A Cg5 2 0.98 2.59 3.3930(10) 140 y

loop_
_geom_torsion_atom_site_label_1
_geom_torsion_atom_site_label_2
_geom_torsion_atom_site_label_3
_geom_torsion_atom_site_label_4
_geom_torsion
C3 N1 C1 N3 -22.25(18)
C2 N1 C1 N3 146.25(12)
C3 N1 C1 N2 157.48(12)
C2 N1 C1 N2 -34.03(18)
C6 N3 C1 N1 151.54(12)
C6 N3 C1 N2 -28.19(19)
C4 N2 C1 N1 -29.95(18)
C5 N2 C1 N1 146.47(12)
C4 N2 C1 N3 149.77(12)
C5 N2 C1 N3 -33.80(18)
C1 N3 C6 C7 -151.03(12)
N3 C6 C7 C8 -172.13(11)
C11 N4 C8 C7 61.70(14)
C10 N4 C8 C7 -60.19(15)
C9 N4 C8 C7 -179.59(11)
C6 C7 C8 N4 177.55(11)
C18 B1 C12 C13 -140.56(11)
C30 B1 C12 C13 97.85(13)
C24 B1 C12 C13 -23.93(16)
C18 B1 C12 C17 42.46(15)
C30 B1 C12 C17 -79.12(13)
C24 B1 C12 C17 159.10(11)
C17 C12 C13 C14 -1.82(17)
B1 C12 C13 C14 -178.97(11)
C12 C13 C14 C15 0.39(19)
C13 C14 C15 C16 1.18(19)
C14 C15 C16 C17 -1.20(19)
C15 C16 C17 C12 -0.35(19)
C13 C12 C17 C16 1.80(17)
B1 C12 C17 C16 179.00(11)
C30 B1 C18 C23 140.83(12)
C12 B1 C18 C23 22.49(17)
C24 B1 C18 C23 -97.51(13)
C30 B1 C18 C19 -46.28(15)
C12 B1 C18 C19 -164.62(11)
C24 B1 C18 C19 75.38(14)
C23 C18 C19 C20 0.58(19)
B1 C18 C19 C20 -173.05(12)
C18 C19 C20 C21 -0.6(2)
C19 C20 C21 C22 0.2(2)
C20 C21 C22 C23 0.2(2)
C21 C22 C23 C18 -0.2(2)
C19 C18 C23 C22 -0.21(18)
B1 C18 C23 C22 172.97(12)
C18 B1 C24 C29 -96.72(13)
C30 B1 C24 C29 23.98(17)
C12 B1 C24 C29 141.44(12)
C18 B1 C24 C25 79.09(14)
C30 B1 C24 C25 -160.21(11)
C12 B1 C24 C25 -42.75(15)
C29 C24 C25 C26 -1.84(19)
B1 C24 C25 C26 -178.01(12)
C24 C25 C26 C27 0.3(2)
C25 C26 C27 C28 1.2(2)
C26 C27 C28 C29 -1.1(2)
C27 C28 C29 C24 -0.5(2)
C25 C24 C29 C28 1.95(19)
B1 C24 C29 C28 177.98(12)
C18 B1 C30 C35 -27.89(16)
C12 B1 C30 C35 94.97(14)
C24 B1 C30 C35 -144.73(12)
C18 B1 C30 C31 157.09(11)
C12 B1 C30 C31 -80.05(14)
C24 B1 C30 C31 40.25(16)
C35 C30 C31 C32 -0.01(19)
B1 C30 C31 C32 175.37(12)
C30 C31 C32 C33 -0.2(2)
C31 C32 C33 C34 0.4(2)
C32 C33 C34 C35 -0.5(2)
C33 C34 C35 C30 0.3(2)
C31 C30 C35 C34 -0.07(19)
B1 C30 C35 C34 -175.41(12)
C54 B2 C36 C41 -90.16(14)
C48 B2 C36 C41 148.93(12)
C42 B2 C36 C41 30.10(16)
C54 B2 C36 C37 83.36(14)
C48 B2 C36 C37 -37.55(16)
C42 B2 C36 C37 -156.38(11)
C41 C36 C37 C38 -1.87(18)
B2 C36 C37 C38 -175.85(12)
C36 C37 C38 C39 0.4(2)
C37 C38 C39 C40 1.0(2)
C38 C39 C40 C41 -0.8(2)
C39 C40 C41 C36 -0.8(2)
C37 C36 C41 C40 2.09(19)
B2 C36 C41 C40 176.06(12)
C54 B2 C42 C43 148.78(11)
C48 B2 C42 C43 -90.46(13)
C36 B2 C42 C43 32.43(16)
C54 B2 C42 C47 -33.21(15)
C48 B2 C42 C47 87.55(14)
C36 B2 C42 C47 -149.56(11)
C47 C42 C43 C44 3.05(18)
B2 C42 C43 C44 -178.81(11)
C42 C43 C44 C45 0.00(19)
C43 C44 C45 C46 -2.59(19)
C44 C45 C46 C47 2.0(2)
C45 C46 C47 C42 1.3(2)
C43 C42 C47 C46 -3.69(18)
B2 C42 C47 C46 178.15(12)
C54 B2 C48 C53 -142.90(12)
C36 B2 C48 C53 -25.84(16)
C42 B2 C48 C53 96.38(13)
C54 B2 C48 C49 43.04(16)
C36 B2 C48 C49 160.10(11)
C42 B2 C48 C49 -77.69(14)
C53 C48 C49 C50 -0.69(19)
B2 C48 C49 C50 173.84(12)
C48 C49 C50 C51 -0.7(2)
C49 C50 C51 C52 1.1(2)
C50 C51 C52 C53 -0.2(2)
C51 C52 C53 C48 -1.3(2)
C49 C48 C53 C52 1.68(18)
B2 C48 C53 C52 -172.76(12)
C48 B2 C54 C55 34.37(16)
C36 B2 C54 C55 -87.52(13)
C42 B2 C54 C55 151.87(11)
C48 B2 C54 C59 -150.98(11)
C36 B2 C54 C59 87.12(13)
C42 B2 C54 C59 -33.48(16)
C59 C54 C55 C56 0.49(18)
B2 C54 C55 C56 175.49(12)
C54 C55 C56 C57 0.6(2)
C55 C56 C57 C58 -0.9(2)
C56 C57 C58 C59 0.1(2)
C57 C58 C59 C54 1.1(2)
C55 C54 C59 C58 -1.32(18)
B2 C54 C59 C58 -176.33(12)

loop_
_cod_related_entry_id
_cod_related_entry_database
_cod_related_entry_code
1 ChemSpider 30658367
